data_7027787
loop_
_publ_author_name
'Rao, P. Venkateshwara'
'Pulla Rao, Chebrolu'
'Wegelius, Elina K.'
'Kolehmainen, Erkki'
'Rissanen, Kari'

_publ_section_title
;
 Reactivity of cis-bis(acetylacetonato)dichlorotitanium(IV) towards
 hydroxy-containing ligands: isolation and characterisation of
 products&#x200A;&#x2020;
;
_journal_issue 24
_journal_name_full 'Journal of the Chemical Society, Dalton Transactions'
_journal_page_first 4469
_journal_paper_doi 10.1039/a906985b
_journal_year 1999
_chemical_formula_sum 'C20 H22 Cl N O4 Ti'
_chemical_formula_weight 423.74
_chemical_name_systematic
; 
 ? 
;
_space_group_IT_number 61
_symmetry_space_group_name_Hall '-P 2ac 2ab'
_symmetry_space_group_name_H-M 'P b c a'
_atom_sites_solution_hydrogens geom
_atom_sites_solution_primary direct
_atom_sites_solution_secondary difmap
_audit_creation_method SHELXL
_cell_angle_alpha 90.00
_cell_angle_beta 90.00
_cell_angle_gamma 90.00
_cell_formula_units_Z 8
_cell_length_a 8.7570(10)
_cell_length_b 16.150(8)
_cell_length_c 27.766(3)
_cell_measurement_temperature 453(2)
_cell_volume 3927(2)
_computing_structure_refinement 'SHELXL-93 (Sheldrick, 1993)'
_computing_structure_solution 'SHELXS-86 (Sheldrick, 1990)'
_diffrn_ambient_temperature 453(2)
_diffrn_radiation_monochromator graphite
_diffrn_radiation_source 'fine-focus sealed tube'
_diffrn_radiation_type MoK\a
_diffrn_radiation_wavelength 0.71069
_diffrn_reflns_av_R_equivalents 0.0184
_diffrn_reflns_av_sigmaI/netI 0.0446
_diffrn_reflns_limit_h_max 10
_diffrn_reflns_limit_h_min 0
_diffrn_reflns_limit_k_max 19
_diffrn_reflns_limit_k_min 0
_diffrn_reflns_limit_l_max 32
_diffrn_reflns_limit_l_min -1
_diffrn_reflns_number 3607
_diffrn_reflns_theta_max 24.96
_diffrn_reflns_theta_min 2.52
_exptl_absorpt_coefficient_mu 0.597
_exptl_crystal_density_diffrn 1.433
_exptl_crystal_F_000 1760
_refine_diff_density_max 0.397
_refine_diff_density_min -0.326
_refine_diff_density_rms 0.064
_refine_ls_extinction_method none
_refine_ls_goodness_of_fit_all 1.032
_refine_ls_goodness_of_fit_obs 1.167
_refine_ls_matrix_type full
_refine_ls_number_parameters 244
_refine_ls_number_reflns 3455
_refine_ls_number_restraints 0
_refine_ls_restrained_S_all 1.032
_refine_ls_restrained_S_obs 1.167
_refine_ls_R_factor_all 0.0708
_refine_ls_R_factor_obs 0.0394
_refine_ls_shift/esd_max 0.001
_refine_ls_shift/esd_mean 0.000
_refine_ls_structure_factor_coef Fsqd
_refine_ls_weighting_details 'w=1/[\s^2^(Fo^2^)+(0.0677P)^2^+0.0000P] where P=(Fo^2^+2Fc^2^)/3'
_refine_ls_weighting_scheme calc
_refine_ls_wR_factor_all 0.1123
_refine_ls_wR_factor_obs 0.1043
_reflns_number_observed 2406
_reflns_number_total 3455
_reflns_observed_criterion >2sigma(I)
_cod_data_source_file 906985Bsup1.cif
_cod_data_source_block 2b
_cod_depositor_comments
;
The following automatic conversions were performed:

'_refine_ls_weighting_scheme' value 'calc
w=1/[\s^2^(Fo^2^)+(0.0677P)^2^+0.0000P] where P=(Fo^2^+2Fc^2^)/3' was
changed to 'calc'. New tag '_refine_ls_weighting_details' was
created. The value of the new tag was set to
'w=1/[\s^2^(Fo^2^)+(0.0677P)^2^+0.0000P] where P=(Fo^2^+2Fc^2^)/3'.

Automatic conversion script
Id: cif_fix_values 3143 2015-03-26 13:38:13Z robertas 
;
_cod_original_cell_volume 3926.8(21)
_cod_database_code 7027787

loop_
_symmetry_equiv_pos_as_xyz
'x, y, z'
'-x+1/2, y+1/2, z'
'x, -y+1/2, z+1/2'
'-x+1/2, -y, z+1/2'
'-x, -y, -z'
'x-1/2, -y-1/2, -z'
'-x, y-1/2, -z-1/2'
'x-1/2, y, -z-1/2'

loop_
_atom_site_aniso_label
_atom_site_aniso_U_11
_atom_site_aniso_U_22
_atom_site_aniso_U_33
_atom_site_aniso_U_23
_atom_site_aniso_U_13
_atom_site_aniso_U_12
Ti1 0.0224(3) 0.0199(3) 0.0282(3) -0.0005(2) 0.0019(2) -0.0019(2)
Cl1 0.0258(4) 0.0338(4) 0.0568(5) -0.0082(4) 0.0053(4) 0.0023(3)
O4 0.0235(11) 0.0220(10) 0.0416(12) 0.0008(9) 0.0008(9) -0.0023(8)
O3 0.0247(11) 0.0266(11) 0.0395(12) -0.0030(10) 0.0061(9) 0.0006(9)
O2 0.0354(12) 0.0257(10) 0.0274(11) -0.0037(9) -0.0021(9) -0.0047(9)
O1 0.0337(11) 0.0252(11) 0.0276(10) 0.0048(9) 0.0004(9) -0.0028(9)
N1 0.0204(12) 0.0220(12) 0.0240(12) 0.0018(10) 0.0032(9) 0.0016(10)
C18 0.027(2) 0.037(2) 0.026(2) 0.0016(13) 0.0004(12) 0.0031(14)
C11 0.0232(14) 0.0213(14) 0.0255(15) 0.0006(12) 0.0026(12) 0.0010(12)
C1 0.0197(14) 0.030(2) 0.027(2) -0.0012(12) 0.0035(12) 0.0035(12)
C10 0.0194(14) 0.0242(14) 0.0224(14) 0.0014(12) 0.0028(11) 0.0029(11)
C17 0.0227(15) 0.034(2) 0.046(2) 0.0030(15) 0.0006(14) -0.0022(13)
C4 0.0204(14) 0.038(2) 0.0298(15) 0.0007(14) -0.0041(12) 0.0055(13)
C7 0.035(2) 0.033(2) 0.044(2) -0.006(2) -0.004(2) -0.0006(14)
C12 0.032(2) 0.0262(15) 0.0175(13) 0.0016(12) 0.0001(12) -0.0018(12)
C8 0.031(2) 0.030(2) 0.033(2) -0.0045(13) -0.0050(14) -0.0008(13)
C20 0.032(2) 0.030(2) 0.072(2) 0.007(2) -0.005(2) -0.0073(14)
C16 0.029(2) 0.028(2) 0.031(2) 0.0063(13) -0.0077(13) -0.0035(13)
C3 0.029(2) 0.047(2) 0.027(2) 0.0081(13) -0.0017(13) 0.0047(14)
C5 0.031(2) 0.057(2) 0.026(2) -0.003(2) -0.0047(14) 0.007(2)
C6 0.034(2) 0.044(2) 0.047(2) -0.015(2) -0.011(2) 0.002(2)
C2 0.031(2) 0.034(2) 0.030(2) 0.0109(14) 0.0013(13) 0.0023(14)
C15 0.038(2) 0.030(2) 0.033(2) 0.0015(14) -0.0070(15) 0.0042(14)
C13 0.042(2) 0.027(2) 0.025(2) 0.0003(13) 0.0022(14) -0.0052(14)
C19 0.027(2) 0.042(2) 0.058(2) -0.004(2) 0.007(2) 0.0051(15)
C14 0.047(2) 0.032(2) 0.028(2) 0.0004(14) 0.0038(15) -0.0080(14)
C9 0.0215(14) 0.031(2) 0.0243(15) -0.0008(12) 0.0022(12) 0.0055(12)

loop_
_atom_site_label
_atom_site_type_symbol
_atom_site_fract_x
_atom_site_fract_y
_atom_site_fract_z
_atom_site_U_iso_or_equiv
_atom_site_thermal_displace_type
_atom_site_occupancy
_atom_site_calc_flag
_atom_site_refinement_flags
Ti1 Ti 0.11572(6) 0.68900(3) 0.09523(2) 0.0235(2) Uani 1 d .
Cl1 Cl 0.34585(9) 0.61842(5) 0.08132(3) 0.0388(2) Uani 1 d .
O4 O 0.0085(2) 0.58200(11) 0.09777(7) 0.0290(5) Uani 1 d .
O3 O -0.0921(2) 0.73291(12) 0.11490(8) 0.0303(5) Uani 1 d .
O2 O 0.0868(2) 0.71296(12) 0.03248(7) 0.0295(5) Uani 1 d .
O1 O 0.1803(2) 0.70491(12) 0.15960(7) 0.0288(5) Uani 1 d .
N1 N 0.1985(2) 0.81509(14) 0.08974(8) 0.0222(5) Uani 1 d .
C18 C -0.2219(3) 0.6984(2) 0.12131(10) 0.0301(7) Uani 1 d .
C11 C 0.2529(3) 0.8626(2) 0.12303(9) 0.0233(6) Uani 1 d .
H11 H 0.2722(3) 0.9193(2) 0.11458(9) 0.080 Uiso 1 d R
C1 C 0.2555(3) 0.7572(2) 0.18703(10) 0.0254(6) Uani 1 d .
C10 C 0.2872(3) 0.8384(2) 0.17161(10) 0.0220(6) Uani 1 d .
C17 C -0.2447(4) 0.6136(2) 0.11769(12) 0.0340(7) Uani 1 d .
H17 H -0.3454(4) 0.5922(2) 0.12319(12) 0.080 Uiso 1 d R
C4 C 0.3981(3) 0.8677(2) 0.25152(11) 0.0293(7) Uani 1 d .
C7 C 0.4406(4) 1.0343(2) 0.22838(12) 0.0376(8) Uani 1 d .
H7 H 0.4572(4) 1.0913(2) 0.22019(12) 0.080 Uiso 1 d R
C12 C 0.1688(3) 0.8534(2) 0.04096(10) 0.0252(6) Uani 1 d .
C8 C 0.3768(3) 0.9817(2) 0.19481(11) 0.0315(7) Uani 1 d .
H8 H 0.3472(3) 1.0027(2) 0.16386(11) 0.080 Uiso 1 d R
C20 C -0.1579(4) 0.4684(2) 0.10317(14) 0.0445(9) Uani 1 d .
H20A H -0.0648(4) 0.4405(2) 0.09490(14) 0.080 Uiso 1 d R
H20B H -0.1935(4) 0.4488(2) 0.13384(14) 0.080 Uiso 1 d R
H20C H -0.2338(4) 0.4573(2) 0.07905(14) 0.080 Uiso 1 d R
C16 C -0.1292(3) 0.5593(2) 0.10635(11) 0.0291(7) Uani 1 d .
C3 C 0.3762(3) 0.7835(2) 0.26378(11) 0.0342(7) Uani 1 d .
H3 H 0.4112(3) 0.7638(2) 0.29447(11) 0.080 Uiso 1 d R
C5 C 0.4593(4) 0.9242(2) 0.28548(11) 0.0380(8) Uani 1 d .
H5 H 0.4848(4) 0.9046(2) 0.31711(11) 0.080 Uiso 1 d R
C6 C 0.4826(4) 1.0055(2) 0.27404(13) 0.0415(8) Uani 1 d .
H6 H 0.5262(4) 1.0425(2) 0.29732(13) 0.080 Uiso 1 d R
C2 C 0.3054(3) 0.7302(2) 0.23289(10) 0.0318(7) Uani 1 d .
H2 H 0.2885(3) 0.6737(2) 0.24221(10) 0.080 Uiso 1 d R
C15 C 0.0155(4) 0.8979(2) 0.04351(11) 0.0336(7) Uani 1 d .
H15A H 0.0237(4) 0.9448(2) 0.06459(11) 0.080 Uiso 1 d R
H15B H -0.0131(4) 0.9163(2) 0.01189(11) 0.080 Uiso 1 d R
H15C H -0.0606(4) 0.8606(2) 0.05564(11) 0.080 Uiso 1 d R
C13 C 0.1604(4) 0.7776(2) 0.00760(11) 0.0317(7) Uani 1 d .
H13 H 0.1043(4) 0.7909(2) -0.02108(11) 0.080 Uiso 1 d R
H13 H 0.2614(4) 0.7606(2) -0.00149(11) 0.080 Uiso 1 d R
C19 C -0.3544(4) 0.7546(2) 0.13289(14) 0.0425(8) Uani 1 d .
H19A H -0.3193(4) 0.8108(2) 0.13417(14) 0.080 Uiso 1 d R
H19B H -0.4312(4) 0.7493(2) 0.10841(14) 0.080 Uiso 1 d R
H19C H -0.3968(4) 0.7393(2) 0.16352(14) 0.080 Uiso 1 d R
C14 C 0.2958(4) 0.9113(2) 0.02398(11) 0.0358(8) Uani 1 d .
H14A H 0.3004(4) 0.9585(2) 0.04491(11) 0.080 Uiso 1 d R
H14B H 0.3918(4) 0.8826(2) 0.02470(11) 0.080 Uiso 1 d R
H14C H 0.2747(4) 0.9292(2) -0.00830(11) 0.080 Uiso 1 d R
C9 C 0.3548(3) 0.8970(2) 0.20518(10) 0.0257(6) Uani 1 d .

loop_
_atom_type_symbol
_atom_type_description
_atom_type_scat_dispersion_real
_atom_type_scat_dispersion_imag
_atom_type_scat_source
C C 0.0033 0.0016 'International Tables Vol C Tables 4.2.6.8 and 6.1.1.4'
H H 0.0000 0.0000 'International Tables Vol C Tables 4.2.6.8 and 6.1.1.4'
N N 0.0061 0.0033 'International Tables Vol C Tables 4.2.6.8 and 6.1.1.4'
O O 0.0106 0.0060 'International Tables Vol C Tables 4.2.6.8 and 6.1.1.4'
Cl Cl 0.1484 0.1585 'International Tables Vol C Tables 4.2.6.8 and 6.1.1.4'
Ti Ti 0.2776 0.4457 'International Tables Vol C Tables 4.2.6.8 and 6.1.1.4'

loop_
_geom_angle_atom_site_label_1
_geom_angle_atom_site_label_2
_geom_angle_atom_site_label_3
_geom_angle
O2 Ti1 O1 157.79(9)
O2 Ti1 O4 98.98(9)
O1 Ti1 O4 103.19(8)
O2 Ti1 O3 93.40(9)
O1 Ti1 O3 88.08(9)
O4 Ti1 O3 82.48(8)
O2 Ti1 N1 77.13(8)
O1 Ti1 N1 80.73(8)
O4 Ti1 N1 170.86(8)
O3 Ti1 N1 89.45(8)
O2 Ti1 Cl1 93.76(7)
O1 Ti1 Cl1 87.98(7)
O4 Ti1 Cl1 89.38(7)
O3 Ti1 Cl1 169.91(7)
N1 Ti1 Cl1 99.07(7)
C16 O4 Ti1 135.0(2)
C18 O3 Ti1 133.1(2)
C13 O2 Ti1 124.7(2)
C1 O1 Ti1 141.7(2)
C11 N1 C12 117.5(2)
C11 N1 Ti1 129.1(2)
C12 N1 Ti1 113.0(2)
O3 C18 C17 123.3(3)
O3 C18 C19 116.9(3)
C17 C18 C19 119.9(3)
N1 C11 C10 125.9(3)
O1 C1 C10 121.4(2)
O1 C1 C2 118.6(3)
C10 C1 C2 120.0(3)
C1 C10 C11 119.9(2)
C1 C10 C9 119.5(2)
C11 C10 C9 120.6(2)
C16 C17 C18 122.7(3)
C3 C4 C5 120.7(3)
C3 C4 C9 120.1(3)
C5 C4 C9 119.2(3)
C8 C7 C6 120.9(3)
N1 C12 C15 107.6(2)
N1 C12 C14 113.7(2)
C15 C12 C14 111.5(2)
N1 C12 C13 102.9(2)
C15 C12 C13 111.2(2)
C14 C12 C13 109.7(2)
C7 C8 C9 121.0(3)
O4 C16 C17 123.4(3)
O4 C16 C20 115.4(3)
C17 C16 C20 121.2(3)
C2 C3 C4 121.1(3)
C6 C5 C4 121.4(3)
C5 C6 C7 119.4(3)
C3 C2 C1 120.7(3)
O2 C13 C12 108.5(2)
C8 C9 C4 118.1(3)
C8 C9 C10 123.8(3)
C4 C9 C10 118.1(3)

loop_
_geom_bond_atom_site_label_1
_geom_bond_atom_site_label_2
_geom_bond_distance
Ti1 O2 1.803(2)
Ti1 O1 1.892(2)
Ti1 O4 1.968(2)
Ti1 O3 2.028(2)
Ti1 N1 2.167(2)
Ti1 Cl1 2.3473(10)
O4 C16 1.283(4)
O3 C18 1.278(4)
O2 C13 1.408(3)
O1 C1 1.314(3)
N1 C11 1.293(3)
N1 C12 1.511(3)
C18 C17 1.387(4)
C18 C19 1.507(4)
C11 C10 1.436(4)
C1 C10 1.407(4)
C1 C2 1.415(4)
C10 C9 1.455(4)
C17 C16 1.376(4)
C4 C3 1.415(4)
C4 C5 1.418(4)
C4 C9 1.422(4)
C7 C8 1.380(4)
C7 C6 1.399(5)
C12 C15 1.525(4)
C12 C14 1.527(4)
C12 C13 1.537(4)
C8 C9 1.410(4)
C20 C16 1.492(4)
C3 C2 1.365(4)
C5 C6 1.365(5)
